data_2201938
loop_
_publ_author_name
'Okabe, Nobuo '
'Muranishi, Yasunori '

_publ_section_title
;
 Aquabis(quinoline-2-carboxylato-\k^2^<i>N,O</i>)zinc(II)
;
_journal_issue 5
_journal_name_full 'Acta Crystallographica Section E'
_journal_page_first m244
_journal_page_last m246
_journal_paper_doi 10.1107/S1600536803007840
_journal_volume 59
_journal_year 2003
_chemical_formula_iupac '[Zn (C10 H7 N O3)2 (H2 O)]'
_chemical_formula_moiety 'C20 H14 N2 O5 Zn'
_chemical_formula_sum 'C20 H14 N2 O5 Zn'
_chemical_formula_weight 427.72
_space_group_IT_number 14
_symmetry_cell_setting monoclinic
_symmetry_space_group_name_Hall '-P 2ybc'
_symmetry_space_group_name_H-M 'P 1 21/c 1'
_cell_angle_alpha 90
_cell_angle_beta 95.97(2)
_cell_angle_gamma 90
_cell_formula_units_Z 4
_cell_length_a 7.716(4)
_cell_length_b 7.564(6)
_cell_length_c 30.037(3)
_cell_measurement_reflns_used 22
_cell_measurement_temperature 296.2
_cell_measurement_theta_max 14.4
_cell_measurement_theta_min 12.2
_cell_volume 1743.6(17)
_computing_cell_refinement 'MSC/AFC Diffractometer Control Software'
_computing_data_collection
;
MSC/AFC Diffractometer Control Software
(Molecular Structure Corporation and Rigaku, 1999)
;
_computing_data_reduction 'TEXSAN (Molecular Structure Corporation and Rigaku, 1999)'
_computing_molecular_graphics 'ORTEPII (Johnson, 1976)'
_computing_publication_material TEXSAN
_computing_structure_refinement 'SHELXL97 (Scheldrick, 1997)'
_computing_structure_solution ' SIR97 (Altomare et al., 1999) and DIRDIF94 (Beurskens et al., 1994)'
_diffrn_measured_fraction_theta_full 1.000
_diffrn_measured_fraction_theta_max 1.000
_diffrn_measurement_device_type 'Rigaku AFC-5R'
_diffrn_measurement_method \w
_diffrn_radiation_type 'Mo K\a'
_diffrn_radiation_wavelength 0.7107
_diffrn_reflns_av_R_equivalents 0.048
_diffrn_reflns_limit_h_max 10
_diffrn_reflns_limit_h_min 0
_diffrn_reflns_limit_k_max 9
_diffrn_reflns_limit_k_min 0
_diffrn_reflns_limit_l_max 38
_diffrn_reflns_limit_l_min -39
_diffrn_reflns_number 4602
_diffrn_reflns_theta_full 27.50
_diffrn_reflns_theta_max 27.50
_diffrn_standards_decay_% 0.04
_diffrn_standards_interval_count 150
_diffrn_standards_number 3
_exptl_absorpt_coefficient_mu 1.445
_exptl_absorpt_correction_T_max 0.865
_exptl_absorpt_correction_T_min 0.771
_exptl_absorpt_correction_type '\y scan'
_exptl_absorpt_process_details '(North et al., 1968)'
_exptl_crystal_colour purple
_exptl_crystal_density_diffrn 1.629
_exptl_crystal_density_method 'not measured'
_exptl_crystal_description plate
_exptl_crystal_F_000 872.0
_exptl_crystal_size_max 0.200
_exptl_crystal_size_mid 0.150
_exptl_crystal_size_min 0.100
_refine_diff_density_max 0.72
_refine_diff_density_min -0.45
_refine_ls_extinction_method none
_refine_ls_goodness_of_fit_ref 0.893
_refine_ls_hydrogen_treatment noref
_refine_ls_number_parameters 253
_refine_ls_number_reflns 3985
_refine_ls_R_factor_gt 0.0490
_refine_ls_shift/su_max 0.0010
_refine_ls_structure_factor_coef Fsqd
_refine_ls_weighting_details 'w = 1/[\s^2^(Fo^2^) + (0.1P)^2^] where P = (Fo^2^+2Fc^2^)/3'
_refine_ls_weighting_scheme calc
_refine_ls_wR_factor_ref 0.1704
_reflns_number_gt 2001
_reflns_number_total 3985
_reflns_threshold_expression I>2\s(I)
_cod_data_source_file cv6181.cif
_cod_data_source_block I
_cod_original_sg_symbol_H-M 'P 21/c'
_cod_database_code 2201938
_cod_database_fobs_code 2201938

loop_
_symmetry_equiv_pos_as_xyz
x,y,z
-x,1/2+y,1/2-z
-x,-y,-z
x,1/2-y,1/2+z

loop_
_atom_site_label
_atom_site_fract_x
_atom_site_fract_y
_atom_site_fract_z
_atom_site_U_iso_or_equiv
_atom_site_adp_type
_atom_site_calc_flag
_atom_site_refinement_flags
_atom_site_occupancy
_atom_site_disorder_assembly
_atom_site_disorder_group
_atom_site_type_symbol
Zn1 0.18189(6) 0.24548(8) 0.38134(2) 0.0346(2) Uani d . 1.00 . . Zn
O1 0.2641(5) -0.0026(5) 0.39640(10) 0.0445(9) Uani d . 1.00 . . O
O1W 0.3659(4) 0.4241(5) 0.39790(10) 0.0393(8) Uani d . 1.00 . . O
O2 0.3310(6) -0.2557(5) 0.36530(10) 0.0660(10) Uani d . 1.00 . . O
O3 -0.0562(4) 0.3209(5) 0.35640(10) 0.0450(9) Uani d . 1.00 . . O
O4 -0.3283(5) 0.3556(7) 0.37140(10) 0.0590(10) Uani d . 1.00 . . O
N1 0.2482(5) 0.1610(6) 0.31710(10) 0.0335(9) Uani d . 1.00 . . N
N2 0.0544(5) 0.2645(5) 0.44140(10) 0.0329(8) Uani d . 1.00 . . N
C1 0.2946(6) -0.0059(7) 0.3186(2) 0.0350(10) Uani d . 1.00 . . C
C2 0.3350(7) -0.1025(7) 0.2810(2) 0.0420(10) Uani d . 1.00 . . C
C3 0.3189(7) -0.0210(8) 0.2405(2) 0.0480(10) Uani d . 1.00 . . C
C4 0.2644(7) 0.1550(7) 0.2370(2) 0.0400(10) Uani d . 1.00 . . C
C5 0.2405(8) 0.2459(9) 0.1955(2) 0.0510(10) Uani d . 1.00 . . C
C6 0.1865(8) 0.4182(8) 0.1940(2) 0.0530(10) Uani d . 1.00 . . C
C7 0.1575(7) 0.5061(7) 0.2329(2) 0.0460(10) Uani d . 1.00 . . C
C8 0.1805(7) 0.4237(7) 0.2735(2) 0.0400(10) Uani d . 1.00 . . C
C9 0.2328(5) 0.2454(7) 0.27630(10) 0.0336(9) Uani d . 1.00 . . C
C10 0.2990(7) -0.0981(8) 0.3636(2) 0.0420(10) Uani d . 1.00 . . C
C11 -0.1113(6) 0.3040(6) 0.4325(2) 0.0350(10) Uani d . 1.00 . . C
C12 -0.2256(7) 0.3220(8) 0.4657(2) 0.0460(10) Uani d . 1.00 . . C
C13 -0.1615(7) 0.2944(8) 0.5092(2) 0.051(2) Uani d . 1.00 . . C
C14 0.0142(7) 0.2484(8) 0.5199(2) 0.0420(10) Uani d . 1.00 . . C
C15 0.0920(8) 0.2178(8) 0.5644(2) 0.053(2) Uani d . 1.00 . . C
C16 0.2622(9) 0.1780(9) 0.5720(2) 0.061(2) Uani d . 1.00 . . C
C17 0.3686(8) 0.1666(9) 0.5371(2) 0.0520(10) Uani d . 1.00 . . C
C18 0.2997(7) 0.1951(8) 0.4943(2) 0.0440(10) Uani d . 1.00 . . C
C19 0.1228(6) 0.2370(7) 0.4848(2) 0.0360(10) Uani d . 1.00 . . C
C20 -0.1724(6) 0.3295(8) 0.3832(2) 0.0400(10) Uani d . 1.00 . . C
H1A 0.4686 0.4099 0.3941 0.0471 Uiso calc . 1.00 . . H
H1B 0.3393 0.5224 0.3877 0.0471 Uiso calc . 1.00 . . H
H2 0.3719 -0.2194 0.2838 0.0502 Uiso calc . 1.00 . . H
H3 0.3440 -0.0823 0.2152 0.0576 Uiso calc . 1.00 . . H
H5 0.2616 0.1882 0.1693 0.0618 Uiso calc . 1.00 . . H
H6 0.1691 0.4766 0.1666 0.0631 Uiso calc . 1.00 . . H
H7 0.1216 0.6235 0.2314 0.0549 Uiso calc . 1.00 . . H
H8 0.1617 0.4853 0.2993 0.0475 Uiso calc . 1.00 . . H
H12 -0.3419 0.3521 0.4583 0.0551 Uiso calc . 1.00 . . H
H13 -0.2343 0.3060 0.5319 0.0609 Uiso calc . 1.00 . . H
H15 0.0246 0.2255 0.5883 0.0630 Uiso calc . 1.00 . . H
H16 0.3106 0.1576 0.6012 0.0736 Uiso calc . 1.00 . . H
H17 0.4862 0.1396 0.5432 0.0625 Uiso calc . 1.00 . . H
H18 0.3703 0.1868 0.4712 0.0525 Uiso calc . 1.00 . . H

loop_
_atom_site_aniso_label
_atom_site_aniso_U_11
_atom_site_aniso_U_22
_atom_site_aniso_U_33
_atom_site_aniso_U_12
_atom_site_aniso_U_13
_atom_site_aniso_U_23
Zn1 0.0352(3) 0.0412(3) 0.0287(3) 0.0048(3) 0.0089(2) 0.0024(3)
O1 0.063(2) 0.040(2) 0.032(2) 0.011(2) 0.011(2) 0.010(2)
O1W 0.036(2) 0.040(2) 0.044(2) 0.003(2) 0.0120(10) 0.008(2)
O2 0.105(4) 0.035(2) 0.058(3) 0.013(3) 0.007(2) 0.009(2)
O3 0.035(2) 0.069(2) 0.032(2) 0.010(2) 0.0100(10) 0.002(2)
O4 0.038(2) 0.092(3) 0.048(2) 0.011(2) 0.010(2) 0.006(2)
N1 0.037(2) 0.034(2) 0.030(2) 0.005(2) 0.007(2) -0.001(2)
N2 0.037(2) 0.034(2) 0.029(2) 0.000(2) 0.0100(10) 0.002(2)
C1 0.040(3) 0.037(3) 0.029(2) 0.001(2) 0.004(2) -0.001(2)
C2 0.049(3) 0.033(3) 0.044(3) 0.009(2) 0.006(2) -0.009(2)
C3 0.054(3) 0.054(4) 0.037(3) 0.001(3) 0.010(2) -0.012(3)
C4 0.043(3) 0.042(3) 0.037(3) -0.003(3) 0.009(2) -0.007(2)
C5 0.067(3) 0.058(3) 0.031(2) 0.001(4) 0.012(2) -0.004(3)
C6 0.065(4) 0.057(4) 0.037(3) 0.000(3) 0.012(3) 0.010(3)
C7 0.056(3) 0.037(3) 0.044(3) 0.002(3) 0.006(2) 0.007(2)
C8 0.047(3) 0.041(3) 0.031(2) -0.001(3) 0.007(2) -0.003(2)
C9 0.031(2) 0.041(3) 0.030(2) 0.002(3) 0.007(2) 0.002(3)
C10 0.048(3) 0.039(3) 0.039(3) 0.002(3) 0.002(2) 0.002(2)
C11 0.038(3) 0.033(3) 0.036(3) -0.003(2) 0.013(2) -0.007(2)
C12 0.036(3) 0.062(3) 0.042(3) 0.000(3) 0.016(2) 0.002(3)
C13 0.049(3) 0.070(4) 0.038(3) -0.009(3) 0.023(2) -0.004(3)
C14 0.049(3) 0.048(3) 0.031(2) -0.009(3) 0.013(2) -0.004(3)
C15 0.064(4) 0.067(5) 0.029(2) -0.009(3) 0.015(2) 0.001(3)
C16 0.076(4) 0.080(4) 0.027(3) -0.004(4) 0.006(3) 0.008(3)
C17 0.054(3) 0.064(4) 0.039(3) 0.000(3) 0.004(2) 0.003(3)
C18 0.045(3) 0.053(3) 0.034(3) 0.005(2) 0.007(2) 0.006(2)
C19 0.040(2) 0.039(3) 0.031(2) -0.003(3) 0.010(2) 0.000(2)
C20 0.037(3) 0.047(3) 0.037(3) 0.003(2) 0.010(2) 0.001(2)

loop_
_atom_type_symbol
_atom_type_description
_atom_type_scat_dispersion_real
_atom_type_scat_dispersion_imag
_atom_type_scat_source
C C 0.003 0.002
;International Tables for Crystallography
(1992, Vol. C, Tables 4.2.6.8 and 6.1.1.4)
;
H H 0.000 0.000
;International Tables for Crystallography
(1992, Vol. C, Table 6.1.1.4)
;
O O 0.011 0.006
;International Tables for Crystallography
(1992, Vol. C, Tables 4.2.6.8 and 6.1.1.4)
;
N N 0.006 0.003
;International Tables for Crystallography
(1992, Vol. C, Tables 4.2.6.8 and 6.1.1.4)
;
Zn Zn 0.284 1.430
;International Tables for Crystallography
(1992, Vol. C, Tables 4.2.6.8 and 6.1.1.4)
;

loop_
_geom_angle_atom_site_label_1
_geom_angle_atom_site_label_2
_geom_angle_atom_site_label_3
_geom_angle
_geom_angle_publ_flag
O1 Zn1 O1W 112.20(10) yes
O1 Zn1 O3 127.3(2) yes
O1 Zn1 N1 79.90(10) yes
O1 Zn1 N2 92.00(10) yes
O1W Zn1 O3 120.4(2) yes
O1W Zn1 N1 101.40(10) yes
O1W Zn1 N2 97.00(10) yes
O3 Zn1 N1 92.50(10) yes
O3 Zn1 N2 79.20(10) yes
N1 Zn1 N2 161.60(10) yes
Zn1 O1 C10 116.3(3) no
Zn1 O1W H1A 123.5 no
Zn1 O1W H1B 112.1 no
H1A O1W H1B 105.9 no
Zn1 O3 C20 117.4(3) no
Zn1 N1 C1 110.2(3) no
Zn1 N1 C9 131.1(3) no
C1 N1 C9 118.3(4) no
Zn1 N2 C11 111.5(3) no
Zn1 N2 C19 128.6(3) no
C11 N2 C19 119.9(4) no
N1 C1 C2 123.7(4) no
N1 C1 C10 117.0(4) no
C2 C1 C10 119.3(4) no
C1 C2 C3 118.4(5) no
C1 C2 H2 120.8 no
C3 C2 H2 120.8 no
C2 C3 C4 120.0(5) no
C2 C3 H3 120.0 no
C4 C3 H3 120.0 no
C3 C4 C5 122.6(5) no
C3 C4 C9 118.5(5) no
C5 C4 C9 118.9(5) no
C4 C5 C6 120.2(5) no
C4 C5 H5 119.9 no
C6 C5 H5 119.9 no
C5 C6 C7 120.3(5) no
C5 C6 H6 119.8 no
C7 C6 H6 119.9 no
C6 C7 C8 121.2(5) no
C6 C7 H7 119.4 no
C8 C7 H7 119.4 no
C7 C8 C9 120.0(5) no
C7 C8 H8 120.0 no
C9 C8 H8 120.0 no
N1 C9 C4 121.0(5) no
N1 C9 C8 119.6(4) no
C4 C9 C8 119.4(4) no
O1 C10 O2 125.7(5) no
O1 C10 C1 116.1(5) no
O2 C10 C1 118.1(5) no
N2 C11 C12 123.2(4) no
N2 C11 C20 115.1(4) no
C12 C11 C20 121.8(4) no
C11 C12 C13 118.3(5) no
C11 C12 H12 120.8 no
C13 C12 H12 120.9 no
C12 C13 C14 120.1(5) no
C12 C13 H13 119.9 no
C14 C13 H13 119.9 no
C13 C14 C15 123.8(5) no
C13 C14 C19 118.5(4) no
C15 C14 C19 117.7(5) no
C14 C15 C16 120.2(5) no
C14 C15 H15 119.9 no
C16 C15 H15 119.9 no
C15 C16 C17 121.7(5) no
C15 C16 H16 119.1 no
C17 C16 H16 119.1 no
C16 C17 C18 119.8(5) no
C16 C17 H17 120.1 no
C18 C17 H17 120.1 no
C17 C18 C19 120.5(5) no
C17 C18 H18 119.7 no
C19 C18 H18 119.7 no
N2 C19 C14 120.0(4) no
N2 C19 C18 119.9(4) no
C14 C19 C18 120.0(4) no
O3 C20 O4 124.0(5) no
O3 C20 C11 116.4(4) no
O4 C20 C11 119.6(5) no

loop_
_geom_bond_atom_site_label_1
_geom_bond_atom_site_label_2
_geom_bond_site_symmetry_1
_geom_bond_site_symmetry_2
_geom_bond_distance
_geom_bond_publ_flag
Zn1 O1 . . 2.017(4) yes
Zn1 O1W . . 1.986(3) yes
Zn1 O3 . . 1.994(4) yes
Zn1 N1 . . 2.144(4) yes
Zn1 N2 . . 2.147(4) yes
O1 C10 . . 1.272(7) no
O1W H1A . . 0.820 no
O1W H1B . . 0.822 no
O2 C10 . . 1.217(7) no
O3 C20 . . 1.268(6) no
O4 C20 . . 1.234(6) no
N1 C1 . . 1.312(7) no
N1 C9 . . 1.378(6) no
N2 C11 . . 1.314(6) no
N2 C19 . . 1.372(6) no
C1 C2 . . 1.407(7) no
C1 C10 . . 1.519(7) no
C2 C3 . . 1.357(7) no
C2 H2 . . 0.930 no
C3 C4 . . 1.397(8) no
C3 H3 . . 0.930 no
C4 C5 . . 1.418(8) no
C4 C9 . . 1.405(7) no
C5 C6 . . 1.368(9) no
C5 H5 . . 0.930 no
C6 C7 . . 1.383(8) no
C6 H6 . . 0.930 no
C7 C8 . . 1.364(7) no
C7 H7 . . 0.930 no
C8 C9 . . 1.407(8) no
C8 H8 . . 0.930 no
C11 C12 . . 1.406(8) no
C11 C20 . . 1.520(7) no
C12 C13 . . 1.365(7) no
C12 H12 . . 0.930 no
C13 C14 . . 1.404(8) no
C13 H13 . . 0.930 no
C14 C15 . . 1.426(7) no
C14 C19 . . 1.416(7) no
C15 C16 . . 1.344(9) no
C15 H15 . . 0.930 no
C16 C17 . . 1.401(9) no
C16 H16 . . 0.930 no
C17 C18 . . 1.354(7) no
C17 H17 . . 0.930 no
C18 C19 . . 1.401(7) no
C18 H18 . . 0.930 no

loop_
_geom_contact_atom_site_label_1
_geom_contact_atom_site_label_2
_geom_contact_distance
_geom_contact_site_symmetry_2
O1 C15 3.501(7) 3_556
O1 C17 3.520(7) 3_656
O1W O2 2.616(5) 1_565
O1W O4 2.620(5) 1_655
O2 C16 3.539(8) 3_656
O3 C6 3.501(7) 2_545
O3 C3 3.575(6) 2_555
O4 C3 3.498(7) 2_555
N1 C7 3.529(7) 2_545
C2 C5 3.473(8) 2_645
C2 C7 3.510(8) 1_545
C7 C9 3.500(7) 2_555
C13 C19 3.561(8) 3_566

loop_
_geom_hbond_atom_site_label_D
_geom_hbond_atom_site_label_H
_geom_hbond_atom_site_label_A
_geom_hbond_site_symmetry_A
_geom_hbond_distance_DH
_geom_hbond_distance_HA
_geom_hbond_distance_DA
_geom_hbond_angle_DHA
O1W H1B O2 1_565 0.82 1.81 2.616(5) 168
O1W H1A O4 1_655 0.82 1.82 2.620(5) 165

loop_
_geom_torsion_atom_site_label_1
_geom_torsion_atom_site_label_2
_geom_torsion_atom_site_label_3
_geom_torsion_atom_site_label_4
_geom_torsion
_geom_torsion_publ_flag
Zn1 O1 C10 O2 -171.2(4) no
Zn1 O1 C10 C1 7.0(6) no
Zn1 O3 C20 O4 -171.9(5) no
Zn1 O3 C20 C11 7.6(6) no
Zn1 N1 C1 C2 175.9(4) no
Zn1 N1 C1 C10 -2.4(5) no
Zn1 N1 C9 C4 -171.7(3) no
Zn1 N1 C9 C8 6.8(6) no
Zn1 N2 C11 C12 179.1(4) no
Zn1 N2 C11 C20 -1.0(5) no
Zn1 N2 C19 C14 -177.1(4) no
Zn1 N2 C19 C18 2.0(7) no
O1 Zn1 O3 C20 78.0(4) no
O1 Zn1 N1 C1 4.5(3) no
O1 Zn1 N1 C9 177.2(4) no
O1 Zn1 N2 C11 -124.1(3) no
O1 Zn1 N2 C19 54.2(4) no
O1 C10 C1 N1 -2.8(7) no
O1 C10 C1 C2 178.9(5) no
O1W Zn1 O1 C10 -104.7(4) no
O1W Zn1 O3 C20 -98.0(4) no
O1W Zn1 N1 C1 115.3(3) no
O1W Zn1 N1 C9 -72.0(4) no
O1W Zn1 N2 C11 123.3(3) no
O1W Zn1 N2 C19 -58.4(4) no
O2 C10 C1 N1 175.4(5) no
O2 C10 C1 C2 -2.9(7) no
O3 Zn1 O1 C10 79.0(4) no
O3 Zn1 N1 C1 -123.0(3) no
O3 Zn1 N1 C9 49.7(4) no
O3 Zn1 N2 C11 3.6(3) no
O3 Zn1 N2 C19 -178.2(4) no
O3 C20 C11 N2 -4.2(7) no
O3 C20 C11 C12 175.8(5) no
O4 C20 C11 N2 175.4(5) no
O4 C20 C11 C12 -4.7(8) no
N1 Zn1 O1 C10 -6.4(4) no
N1 Zn1 O3 C20 157.2(4) no
N1 Zn1 N2 C11 -60.7(6) no
N1 Zn1 N2 C19 117.6(5) no
N1 C1 C2 C3 -2.6(8) no
N1 C9 C4 C3 -2.5(7) no
N1 C9 C4 C5 177.7(4) no
N1 C9 C8 C7 -177.1(5) no
N2 Zn1 O1 C10 156.9(4) no
N2 Zn1 O3 C20 -6.2(4) no
N2 Zn1 N1 C1 -60.7(6) no
N2 Zn1 N1 C9 112.0(5) no
N2 C11 C12 C13 -1.1(8) no
N2 C19 C14 C13 -2.3(8) no
N2 C19 C14 C15 179.7(5) no
N2 C19 C18 C17 -179.6(5) no
C1 N1 C9 C4 0.6(6) no
C1 N1 C9 C8 179.0(4) no
C1 C2 C3 C4 0.4(8) no
C2 C1 N1 C9 2.1(7) no
C2 C3 C4 C5 -178.2(5) no
C2 C3 C4 C9 2.0(8) no
C3 C2 C1 C10 175.6(5) no
C3 C4 C5 C6 179.8(5) no
C3 C4 C9 C8 179.0(5) no
C4 C5 C6 C7 1.1(9) no
C4 C9 C8 C7 1.4(7) no
C5 C4 C9 C8 -0.8(7) no
C5 C6 C7 C8 -0.5(9) no
C6 C5 C4 C9 -0.4(8) no
C6 C7 C8 C9 -0.8(8) no
C9 N1 C1 C10 -176.2(4) no
C11 N2 C19 C14 1.0(7) no
C11 N2 C19 C18 -179.9(5) no
C11 C12 C13 C14 -0.3(9) no
C12 C11 N2 C19 0.7(7) no
C12 C13 C14 C15 179.7(6) no
C12 C13 C14 C19 1.9(8) no
C13 C12 C11 C20 179.0(5) no
C13 C14 C15 C16 -178.5(6) no
C13 C14 C19 C18 178.7(5) no
C14 C15 C16 C17 0.5(10) no
C14 C19 C18 C17 -0.5(8) no
C15 C14 C19 C18 0.6(8) no
C15 C16 C17 C18 .0(10) no
C16 C15 C14 C19 -0.6(9) no
C16 C17 C18 C19 0.4(9) no
C19 N2 C11 C20 -179.4(4) no
C19 N2 C11 C20 -179.4(4) no
